data_7054762
loop_
_publ_author_name
'Pilia, Luca'
'Espa, Davide'
'Concas, Giorgio'
'Congiu, Francesco'
'Marchi\`o, Luciano'
'Laura Mercuri, M.'
'Serpe, Angela'
'Deplano, Paola'

_publ_section_title
;
 Tuning the oxidation state and magnetic and coordination behaviour of
 iron and cobalt complexes by O/S variation in mono-thio and
 dithio-oxamide chelating ligands
;
_journal_issue 6
_journal_name_full 'New J. Chem.'
_journal_page_first 4716
_journal_paper_doi 10.1039/C5NJ00425J
_journal_volume 39
_journal_year 2015
_chemical_formula_moiety '2(C18 H30 Co N6 S6 3+), 2I2, 3(I 1-), 3(I3 1-)'
_chemical_formula_sum 'C36 H60 Co2 I14 N12 S12'
_chemical_formula_weight 2940.14
_chemical_name_systematic
;
 ?
;
_space_group_IT_number 15
_symmetry_cell_setting monoclinic
_symmetry_space_group_name_Hall '-C 2yc'
_symmetry_space_group_name_H-M 'C 1 2/c 1'
_atom_sites_solution_hydrogens geom
_atom_sites_solution_primary direct
_atom_sites_solution_secondary difmap
_audit_creation_method SHELXL-97
_audit_update_record
;
2014-12-05 deposited with the CCDC.
2015-03-18 downloaded from the CCDC.
;
_cell_angle_alpha 90.00
_cell_angle_beta 115.476(1)
_cell_angle_gamma 90.00
_cell_formula_units_Z 4
_cell_length_a 14.543(1)
_cell_length_b 42.417(3)
_cell_length_c 14.520(1)
_cell_measurement_reflns_used 31010
_cell_measurement_temperature 293(2)
_cell_measurement_theta_max 26.60
_cell_measurement_theta_min 0.96
_cell_volume 8086.0(10)
_computing_cell_refinement Saint
_computing_data_collection Smart
_computing_data_reduction Saint
_computing_structure_refinement 'SHELXL-97 (Sheldrick, 1997)'
_computing_structure_solution Sir2004
_diffrn_ambient_temperature 293(2)
_diffrn_measured_fraction_theta_full 0.988
_diffrn_measured_fraction_theta_max 0.988
_diffrn_measurement_device_type 'Bruker Smart Breeze CCD'
_diffrn_measurement_method 'theta & omega scan'
_diffrn_radiation_monochromator graphite
_diffrn_radiation_source 'fine-focus sealed tube'
_diffrn_radiation_type MoK\a
_diffrn_radiation_wavelength 0.71073
_diffrn_reflns_av_R_equivalents 0.0620
_diffrn_reflns_av_sigmaI/netI 0.0397
_diffrn_reflns_limit_h_max 18
_diffrn_reflns_limit_h_min -18
_diffrn_reflns_limit_k_max 53
_diffrn_reflns_limit_k_min -53
_diffrn_reflns_limit_l_max 18
_diffrn_reflns_limit_l_min -18
_diffrn_reflns_number 49411
_diffrn_reflns_theta_full 26.60
_diffrn_reflns_theta_max 26.60
_diffrn_reflns_theta_min 0.96
_diffrn_standards_decay_% 0
_exptl_absorpt_coefficient_mu 6.100
_exptl_absorpt_correction_T_max 1.000
_exptl_absorpt_correction_T_min 0.373
_exptl_absorpt_correction_type multi-scan
_exptl_absorpt_process_details SADABS
_exptl_crystal_colour red
_exptl_crystal_density_diffrn 2.415
_exptl_crystal_density_method 'not measured'
_exptl_crystal_description block
_exptl_crystal_F_000 5392
_exptl_crystal_size_max 0.39
_exptl_crystal_size_mid 0.21
_exptl_crystal_size_min 0.15
_refine_diff_density_max 1.662
_refine_diff_density_min -2.266
_refine_diff_density_rms 0.173
_refine_ls_extinction_method none
_refine_ls_goodness_of_fit_ref 1.043
_refine_ls_hydrogen_treatment constr
_refine_ls_matrix_type full
_refine_ls_number_parameters 453
_refine_ls_number_reflns 8379
_refine_ls_number_restraints 46
_refine_ls_restrained_S_all 1.059
_refine_ls_R_factor_all 0.0820
_refine_ls_R_factor_gt 0.0596
_refine_ls_shift/su_max 0.002
_refine_ls_shift/su_mean 0.000
_refine_ls_structure_factor_coef Fsqd
_refine_ls_weighting_details 'calc w=1/[\s^2^(Fo^2^)+(0.1161P)^2^+39.9432P] where P=(Fo^2^+2Fc^2^)/3'
_refine_ls_weighting_scheme calc
_refine_ls_wR_factor_gt 0.1780
_refine_ls_wR_factor_ref 0.1999
_reflns_number_gt 6090
_reflns_number_total 8379
_reflns_threshold_expression >2sigma(I)
_cod_data_source_file c5nj00425j1.cif
_cod_data_source_block coesa614
_cod_depositor_comments
;
The following automatic conversions were performed:

'_symmetry_cell_setting' value 'Monoclinic' changed to 'monoclinic'
according to
/usr/data/users/saulius/crontab/automatic-downloads/rss-feeds/RSC/lib/dictionaries/cif_core.dic
dictionary named 'cif_core.dic' version 2.4.2 from 2011-04-26.

Automatic conversion script
Id: cif_fix_values 3105 2015-03-04 15:46:00Z robertas 

 Adding full bibliography for 7054758--7054762.cif.
;
_cod_original_cell_volume 8086(1)
_cod_original_sg_symbol_H-M C2/c
_cod_database_code 7054762

loop_
_symmetry_equiv_pos_as_xyz
'x, y, z'
'-x, y, -z+1/2'
'x+1/2, y+1/2, z'
'-x+1/2, y+1/2, -z+1/2'
'-x, -y, -z'
'x, -y, z-1/2'
'-x+1/2, -y+1/2, -z'
'x+1/2, -y+1/2, z-1/2'

loop_
_atom_site_label
_atom_site_type_symbol
_atom_site_fract_x
_atom_site_fract_y
_atom_site_fract_z
_atom_site_U_iso_or_equiv
_atom_site_adp_type
_atom_site_occupancy
_atom_site_symmetry_multiplicity
_atom_site_calc_flag
_atom_site_refinement_flags
_atom_site_disorder_assembly
_atom_site_disorder_group
Co1 Co 0.0000 0.07162(3) -0.2500 0.0330(3) Uani 1 2 d S . .
Co2 Co 0.0000 -0.16318(3) -0.2500 0.0379(3) Uani 1 2 d S . .
S21 S 0.16179(13) 0.06908(4) -0.13289(13) 0.0420(4) Uani 1 1 d . . .
S11 S 0.03458(13) 0.03625(4) -0.34391(14) 0.0447(4) Uani 1 1 d . A .
S12 S -0.03066(15) 0.10921(4) -0.15854(14) 0.0445(4) Uani 1 1 d . . .
S13 S 0.06019(15) -0.12779(4) -0.32501(14) 0.0449(4) Uani 1 1 d . . .
S14 S 0.05594(17) -0.20053(5) -0.32156(16) 0.0533(5) Uani 1 1 d . . .
S23 S 0.14812(15) -0.16175(5) -0.11116(14) 0.0493(4) Uani 1 1 d . . .
N23 N 0.2524(5) -0.12001(17) -0.2880(5) 0.0559(16) Uani 1 1 d . . .
N11 N 0.3170(5) 0.03641(18) -0.1313(5) 0.0584(17) Uani 1 1 d D . .
C11 C 0.1600(5) 0.02847(16) -0.2809(5) 0.0409(15) Uani 1 1 d . . .
C23 C 0.2277(6) -0.14247(17) -0.1497(6) 0.0468(16) Uani 1 1 d . . .
C12 C -0.0189(6) 0.14359(17) -0.2084(5) 0.0463(16) Uani 1 1 d . . .
C13 C 0.1861(6) -0.13004(15) -0.2555(5) 0.0418(15) Uani 1 1 d . . .
C21 C 0.2195(5) 0.04360(16) -0.1801(5) 0.0391(14) Uani 1 1 d . A .
N12 N -0.0407(7) 0.17025(18) -0.1796(6) 0.070(2) Uani 1 1 d . . .
N21 N 0.2036(5) 0.00824(18) -0.3173(5) 0.0604(18) Uani 1 1 d D A .
N13 N 0.3219(6) -0.13759(19) -0.0873(5) 0.0633(18) Uani 1 1 d . . .
C61 C 0.1452(9) -0.0087(3) -0.4125(7) 0.080(3) Uani 1 1 d . . .
H61A H 0.0906 -0.0200 -0.4071 0.120 Uiso 1 1 calc R A .
H61B H 0.1890 -0.0233 -0.4251 0.120 Uiso 1 1 calc R . .
H61C H 0.1178 0.0061 -0.4678 0.120 Uiso 1 1 calc R . .
C14 C 0.0316(6) -0.23527(18) -0.2791(6) 0.0533(19) Uani 1 1 d . . .
C43 C 0.3602(7) -0.1282(3) -0.2312(8) 0.075(3) Uani 1 1 d . . .
H43A H 0.4009 -0.1160 -0.2567 0.090 Uiso 1 1 calc R . .
H43B H 0.3703 -0.1504 -0.2399 0.090 Uiso 1 1 calc R . .
C33 C 0.3924(8) -0.1210(3) -0.1209(8) 0.080(3) Uani 1 1 d . . .
H33A H 0.4617 -0.1282 -0.0810 0.096 Uiso 1 1 calc R . .
H33B H 0.3899 -0.0985 -0.1111 0.096 Uiso 1 1 calc R . .
C31 C 0.372(2) 0.0116(9) -0.159(2) 0.085(17) Uani 0.40(5) 1 d PD A 1
H31A H 0.4438 0.0165 -0.1343 0.102 Uiso 0.40(5) 1 calc PR A 1
H31B H 0.3643 -0.0089 -0.1333 0.102 Uiso 0.40(5) 1 calc PR A 1
C41 C 0.324(4) 0.0129(17) -0.260(4) 0.103(17) Uani 0.40(5) 1 d P A 1
H41A H 0.3548 -0.0029 -0.2859 0.124 Uiso 0.40(5) 1 calc PR A 1
H41B H 0.3395 0.0332 -0.2800 0.124 Uiso 0.40(5) 1 calc PR A 1
C41A C 0.3050(10) -0.0047(5) -0.2561(15) 0.053(6) Uani 0.60(5) 1 d PD A 2
H41C H 0.3352 -0.0121 -0.3001 0.064 Uiso 0.60(5) 1 calc PR A 2
H41D H 0.3005 -0.0224 -0.2158 0.064 Uiso 0.60(5) 1 calc PR A 2
C31A C 0.3693(14) 0.0212(6) -0.187(2) 0.066(8) Uani 0.60(5) 1 d PD A 2
H31C H 0.4336 0.0124 -0.1388 0.079 Uiso 0.60(5) 1 calc PR A 2
H31D H 0.3838 0.0369 -0.2278 0.079 Uiso 0.60(5) 1 calc PR A 2
N14 N 0.0669(7) -0.26209(16) -0.2941(6) 0.071(2) Uani 1 1 d . . .
C32 C -0.0839(10) 0.1717(3) -0.1045(9) 0.087(3) Uani 1 1 d . . .
H32A H -0.1520 0.1634 -0.1345 0.131 Uiso 1 1 calc R . .
H32B H -0.0852 0.1932 -0.0845 0.131 Uiso 1 1 calc R . .
H32C H -0.0426 0.1594 -0.0457 0.131 Uiso 1 1 calc R . .
C51 C 0.3789(7) 0.0492(3) -0.0292(7) 0.077(3) Uani 1 1 d . A .
H51A H 0.3573 0.0703 -0.0250 0.115 Uiso 1 1 calc R . .
H51B H 0.4493 0.0493 -0.0167 0.115 Uiso 1 1 calc R . .
H51C H 0.3705 0.0363 0.0210 0.115 Uiso 1 1 calc R . .
C63 C 0.2167(9) -0.1050(3) -0.3912(8) 0.080(3) Uani 1 1 d . . .
H63A H 0.1591 -0.1163 -0.4395 0.120 Uiso 1 1 calc R . .
H63B H 0.2707 -0.1054 -0.4124 0.120 Uiso 1 1 calc R . .
H63C H 0.1975 -0.0835 -0.3876 0.120 Uiso 1 1 calc R . .
C53 C 0.3605(9) -0.1455(3) 0.0205(7) 0.095(4) Uani 1 1 d . . .
H53A H 0.3049 -0.1462 0.0395 0.143 Uiso 1 1 calc R . .
H53B H 0.4085 -0.1297 0.0605 0.143 Uiso 1 1 calc R . .
H53C H 0.3935 -0.1657 0.0327 0.143 Uiso 1 1 calc R . .
C34 C 0.1355(11) -0.2630(3) -0.3449(11) 0.106(4) Uani 1 1 d . . .
H34A H 0.1215 -0.2453 -0.3902 0.159 Uiso 1 1 calc R . .
H34B H 0.1246 -0.2822 -0.3832 0.159 Uiso 1 1 calc R . .
H34C H 0.2049 -0.2621 -0.2945 0.159 Uiso 1 1 calc R . .
C24 C 0.0511(10) -0.2907(2) -0.2511(9) 0.096(4) Uani 1 1 d . . .
H24A H 0.1041 -0.2931 -0.1823 0.115 Uiso 1 1 calc R . .
H24B H 0.0554 -0.3084 -0.2912 0.115 Uiso 1 1 calc R . .
C22 C -0.0388(13) 0.2002(2) -0.2315(10) 0.102(4) Uani 1 1 d . . .
H22A H -0.1048 0.2035 -0.2885 0.122 Uiso 1 1 calc R . .
H22B H -0.0265 0.2176 -0.1842 0.122 Uiso 1 1 calc R . .
I1 I 0.2165(3) 0.18966(8) 0.0293(2) 0.1059(10) Uani 0.551(8) 1 d P B 3
I2 I 0.2916(2) 0.15266(6) -0.09506(18) 0.0661(6) Uani 0.551(8) 1 d P B 3
I3 I 0.3640(2) 0.11772(6) -0.22375(18) 0.0739(7) Uani 0.551(8) 1 d P B 3
I1A I 0.2510(10) 0.19507(18) 0.0357(7) 0.267(5) Uani 0.449(8) 1 d PD B 4
I2A I 0.3142(5) 0.14926(14) -0.1038(5) 0.167(3) Uani 0.449(8) 1 d PD B 4
I3A I 0.3427(4) 0.1084(2) -0.2536(7) 0.177(3) Uani 0.449(8) 1 d PD B 4
I5 I 0.3321(5) 0.04595(16) 0.5113(6) 0.1102(16) Uani 0.57(3) 1 d P C 5
I5B I 0.3367(8) 0.0489(4) 0.5395(16) 0.140(3) Uani 0.43(3) 1 d P C 6
I8 I 0.6023(7) 0.2230(2) 0.0929(12) 0.099(2) Uani 0.25 1 d PU D 7
I9 I 0.7500 0.2500 0.0000 0.0836(6) Uiso 0.50 2 d SPU E 8
I8A I 0.6292(15) 0.2276(4) 0.1249(14) 0.108(10) Uani 0.13 1 d PU F 9
I9A I 0.6848(6) 0.24129(15) 0.0487(6) 0.0555(14) Uiso 0.10 1 d PU . 10
I8B I 0.6407(8) 0.2310(3) 0.0752(7) 0.087(2) Uani 0.25 1 d PU G 11
I8C I 0.5000 0.2128(2) 0.2500 0.38(2) Uani 0.25 2 d SPU H 12
I8D I 0.434(2) 0.2084(2) 0.1777(18) 0.251(11) Uani 0.13 1 d PU . 13
I9B I 0.7825(3) 0.25343(7) -0.0238(2) 0.0343(6) Uiso 0.15 1 d PU . 14
I8E I 0.5779(17) 0.2170(2) 0.1545(16) 0.190(10) Uani 0.13 1 d PU I 15
I4 I 0.5000 0.05635(2) 0.2500 0.0613(2) Uani 1 2 d S . .
I6 I 0.09942(6) 0.048280(15) 0.33073(6) 0.0763(2) Uani 1 1 d . . .

loop_
_atom_site_aniso_label
_atom_site_aniso_U_11
_atom_site_aniso_U_22
_atom_site_aniso_U_33
_atom_site_aniso_U_23
_atom_site_aniso_U_13
_atom_site_aniso_U_12
Co1 0.0251(6) 0.0375(6) 0.0342(6) 0.000 0.0107(5) 0.000
Co2 0.0381(7) 0.0349(6) 0.0421(7) 0.000 0.0185(6) 0.000
S21 0.0279(8) 0.0550(10) 0.0379(8) -0.0091(7) 0.0093(7) -0.0029(7)
S11 0.0311(9) 0.0504(10) 0.0438(9) -0.0132(7) 0.0080(7) 0.0012(7)
S12 0.0484(10) 0.0479(9) 0.0451(9) -0.0007(7) 0.0275(8) 0.0021(8)
S13 0.0456(10) 0.0437(9) 0.0443(9) 0.0073(7) 0.0184(8) 0.0010(7)
S14 0.0590(12) 0.0438(10) 0.0627(12) -0.0029(8) 0.0313(10) 0.0076(8)
S23 0.0442(10) 0.0576(11) 0.0434(9) 0.0113(8) 0.0164(8) -0.0009(8)
N23 0.050(4) 0.062(4) 0.057(4) 0.005(3) 0.025(3) -0.015(3)
N11 0.033(3) 0.076(5) 0.055(4) -0.013(3) 0.009(3) 0.004(3)
C11 0.033(4) 0.045(4) 0.040(3) -0.004(3) 0.010(3) 0.004(3)
C23 0.043(4) 0.044(4) 0.051(4) 0.001(3) 0.018(3) -0.002(3)
C12 0.055(5) 0.042(4) 0.045(4) -0.004(3) 0.025(4) 0.004(3)
C13 0.045(4) 0.032(3) 0.049(4) 0.002(3) 0.020(3) -0.001(3)
C21 0.026(3) 0.049(4) 0.037(3) 0.001(3) 0.009(3) -0.001(3)
N12 0.093(6) 0.058(4) 0.067(5) -0.008(3) 0.043(5) 0.006(4)
N21 0.051(4) 0.076(5) 0.049(4) -0.008(3) 0.017(3) 0.023(3)
N13 0.047(4) 0.075(5) 0.057(4) 0.007(3) 0.011(3) -0.013(3)
C61 0.082(7) 0.088(7) 0.059(5) -0.026(5) 0.021(5) 0.027(6)
C14 0.055(5) 0.043(4) 0.046(4) -0.006(3) 0.006(3) 0.005(3)
C43 0.050(5) 0.089(7) 0.097(7) -0.005(6) 0.041(5) -0.021(5)
C33 0.056(6) 0.091(7) 0.084(7) 0.003(6) 0.022(5) -0.030(5)
C31 0.06(2) 0.07(2) 0.11(3) 0.020(19) 0.01(2) 0.027(14)
C41 0.10(3) 0.11(4) 0.12(3) 0.03(3) 0.07(3) 0.05(3)
C41A 0.036(8) 0.051(9) 0.060(10) -0.015(8) 0.009(6) 0.018(7)
C31A 0.029(9) 0.088(16) 0.057(12) -0.028(14) -0.003(8) 0.030(9)
N14 0.094(6) 0.038(3) 0.067(5) -0.007(3) 0.020(4) 0.013(4)
C32 0.111(9) 0.087(7) 0.084(7) -0.025(6) 0.061(7) 0.009(6)
C51 0.039(5) 0.103(8) 0.059(5) -0.013(5) -0.006(4) 0.006(5)
C63 0.080(7) 0.099(8) 0.075(6) 0.019(6) 0.047(6) -0.015(6)
C53 0.067(7) 0.128(10) 0.058(6) 0.024(6) -0.004(5) -0.026(7)
C34 0.114(10) 0.075(7) 0.125(10) -0.027(7) 0.048(9) 0.024(7)
C24 0.129(10) 0.039(4) 0.083(7) -0.006(5) 0.010(8) 0.016(5)
C22 0.183(15) 0.038(5) 0.109(9) 0.000(5) 0.086(9) 0.006(6)
I1 0.139(2) 0.0855(14) 0.1012(15) -0.0079(10) 0.0593(16) 0.0050(12)
I2 0.0662(11) 0.0615(9) 0.0701(10) 0.0031(8) 0.0288(8) -0.0207(7)
I3 0.0691(14) 0.0916(11) 0.0668(10) -0.0031(9) 0.0348(8) -0.0161(8)
I1A 0.469(14) 0.134(4) 0.355(10) -0.007(5) 0.326(11) -0.009(6)
I2A 0.093(3) 0.151(4) 0.195(4) 0.107(3) 0.004(2) -0.045(2)
I3A 0.069(2) 0.254(6) 0.214(5) 0.152(4) 0.067(3) 0.022(3)
I5 0.0643(16) 0.128(3) 0.117(3) -0.017(3) 0.0185(18) -0.0190(16)
I5B 0.075(3) 0.188(7) 0.162(7) 0.078(4) 0.055(4) 0.018(4)
I8 0.104(5) 0.056(3) 0.099(5) -0.021(3) 0.008(5) 0.003(3)
I8A 0.089(8) 0.048(6) 0.105(12) -0.052(8) -0.035(9) 0.017(6)
I8B 0.088(4) 0.084(4) 0.068(3) -0.005(2) 0.015(3) 0.034(3)
I8C 0.094(6) 0.044(4) 0.71(4) 0.000 -0.093(14) 0.000
I8D 0.47(3) 0.059(5) 0.39(2) -0.058(8) 0.33(3) -0.082(10)
I8E 0.190(16) 0.034(4) 0.182(16) 0.010(6) -0.075(12) 0.020(7)
I4 0.0520(5) 0.0603(5) 0.0666(5) 0.000 0.0208(4) 0.000
I6 0.0835(5) 0.0530(4) 0.0854(5) 0.0031(3) 0.0298(4) -0.0030(3)

loop_
_atom_type_symbol
_atom_type_description
_atom_type_scat_dispersion_real
_atom_type_scat_dispersion_imag
_atom_type_scat_source
C C 0.0033 0.0016 'International Tables Vol C Tables 4.2.6.8 and 6.1.1.4'
H H 0.0000 0.0000 'International Tables Vol C Tables 4.2.6.8 and 6.1.1.4'
N N 0.0061 0.0033 'International Tables Vol C Tables 4.2.6.8 and 6.1.1.4'
S S 0.1246 0.1234 'International Tables Vol C Tables 4.2.6.8 and 6.1.1.4'
Co Co 0.3494 0.9721 'International Tables Vol C Tables 4.2.6.8 and 6.1.1.4'
I I -0.4742 1.8119 'International Tables Vol C Tables 4.2.6.8 and 6.1.1.4'

loop_
_geom_angle_atom_site_label_1
_geom_angle_atom_site_label_2
_geom_angle_atom_site_label_3
_geom_angle
_geom_angle_site_symmetry_1
_geom_angle_site_symmetry_3
S11 Co1 S11 95.23(11) . 2_554
S11 Co1 S21 86.71(7) . 2_554
S11 Co1 S21 89.55(7) 2_554 2_554
S11 Co1 S21 89.55(7) . .
S11 Co1 S21 86.71(7) 2_554 .
S21 Co1 S21 174.46(11) 2_554 .
S11 Co1 S12 87.79(7) . 2_554
S11 Co1 S12 176.87(8) 2_554 2_554
S21 Co1 S12 89.79(7) 2_554 2_554
S21 Co1 S12 94.16(7) . 2_554
S11 Co1 S12 176.87(8) . .
S11 Co1 S12 87.79(7) 2_554 .
S21 Co1 S12 94.16(7) 2_554 .
S21 Co1 S12 89.79(7) . .
S12 Co1 S12 89.21(10) 2_554 .
S23 Co2 S23 176.88(12) 2_554 .
S23 Co2 S14 90.13(8) 2_554 .
S23 Co2 S14 92.09(8) . .
S23 Co2 S14 92.09(8) 2_554 2_554
S23 Co2 S14 90.13(8) . 2_554
S14 Co2 S14 89.53(12) . 2_554
S23 Co2 S13 88.27(7) 2_554 .
S23 Co2 S13 89.65(7) . .
S14 Co2 S13 87.27(7) . .
S14 Co2 S13 176.78(8) 2_554 .
S23 Co2 S13 89.65(7) 2_554 2_554
S23 Co2 S13 88.27(7) . 2_554
S14 Co2 S13 176.78(9) . 2_554
S14 Co2 S13 87.27(7) 2_554 2_554
S13 Co2 S13 95.93(11) . 2_554
C21 S21 Co1 105.5(2) . .
C11 S11 Co1 106.0(2) . .
C12 S12 Co1 106.3(2) . .
C13 S13 Co2 102.9(2) . .
C14 S14 Co2 105.9(3) . .
C23 S23 Co2 104.2(3) . .
C13 N23 C43 119.6(7) . .
C13 N23 C63 120.3(7) . .
C43 N23 C63 119.3(7) . .
C21 N11 C51 120.4(7) . .
C21 N11 C31 126.9(11) . .
C51 N11 C31 111.7(11) . .
C21 N11 C31A 119.6(11) . .
C51 N11 C31A 118.7(10) . .
C31 N11 C31A 22(2) . .
N21 C11 C21 120.2(6) . .
N21 C11 S11 120.6(5) . .
C21 C11 S11 119.1(5) . .
N13 C23 C13 120.3(7) . .
N13 C23 S23 120.9(6) . .
C13 C23 S23 118.7(6) . .
N12 C12 C12 118.6(5) . 2_554
N12 C12 S12 122.5(6) . .
C12 C12 S12 118.8(3) 2_554 .
N23 C13 C23 116.9(7) . .
N23 C13 S13 123.2(6) . .
C23 C13 S13 119.9(5) . .
N11 C21 C11 117.6(6) . .
N11 C21 S21 122.6(5) . .
C11 C21 S21 119.8(5) . .
C12 N12 C32 121.2(8) . .
C12 N12 C22 121.6(8) . .
C32 N12 C22 116.6(8) . .
C11 N21 C61 121.3(7) . .
C11 N21 C41A 122.6(8) . .
C61 N21 C41A 114.5(8) . .
C11 N21 C41 109(2) . .
C61 N21 C41 128(2) . .
C41A N21 C41 30.1(17) . .
C23 N13 C53 121.2(8) . .
C23 N13 C33 121.2(7) . .
C53 N13 C33 117.4(8) . .
N14 C14 C14 118.5(6) . 2_554
N14 C14 S14 122.7(7) . .
C14 C14 S14 118.8(3) 2_554 .
N23 C43 C33 108.8(8) . .
N13 C33 C43 108.3(7) . .
C41 C31 N11 100(3) . .
C31 C41 N21 121(4) . .
N21 C41A C31A 107.8(17) . .
N11 C31A C41A 111.3(14) . .
C14 N14 C24 121.3(10) . .
C14 N14 C34 120.4(9) . .
C24 N14 C34 117.9(9) . .
N14 C24 C24 110.9(8) . 2_554
C22 C22 N12 112.2(9) 2_554 .
I3 I2 I1 177.99(14) . .

loop_
_geom_bond_atom_site_label_1
_geom_bond_atom_site_label_2
_geom_bond_distance
_geom_bond_site_symmetry_2
Co1 S11 2.2255(19) .
Co1 S11 2.2255(19) 2_554
Co1 S21 2.2355(17) 2_554
Co1 S21 2.2355(17) .
Co1 S12 2.2390(19) 2_554
Co1 S12 2.2390(19) .
Co2 S23 2.230(2) 2_554
Co2 S23 2.2298(19) .
Co2 S14 2.231(2) .
Co2 S14 2.231(2) 2_554
Co2 S13 2.2420(19) .
Co2 S13 2.2420(19) 2_554
S21 C21 1.683(7) .
S11 C11 1.684(7) .
S12 C12 1.670(7) .
S13 C13 1.671(8) .
S14 C14 1.692(8) .
S23 C23 1.696(8) .
N23 C13 1.314(9) .
N23 C43 1.465(12) .
N23 C63 1.500(11) .
N11 C21 1.321(9) .
N11 C51 1.468(11) .
N11 C31 1.478(19) .
N11 C31A 1.478(15) .
C11 N21 1.307(9) .
C11 C21 1.488(9) .
C23 N13 1.294(10) .
C23 C13 1.485(10) .
C12 N12 1.292(10) .
C12 C12 1.526(14) 2_554
N12 C32 1.475(12) .
N12 C22 1.485(12) .
N21 C61 1.461(11) .
N21 C41A 1.462(12) .
N21 C41 1.60(6) .
N13 C53 1.456(12) .
N13 C33 1.488(12) .
C14 N14 1.304(10) .
C14 C14 1.494(18) 2_554
C43 C33 1.494(15) .
C31 C41 1.32(5) .
C41A C31A 1.509(18) .
N14 C24 1.427(14) .
N14 C34 1.474(16) .
C24 C24 1.50(3) 2_554
C22 C22 1.44(3) 2_554
I1 I2 2.934(4) .
I2 I3 2.914(3) .
I2A I3A 2.947(10) .
I9A I9A 2.91(2) 7_655
I8D I8D 2.16(6) 2_655
I9B I9B 1.419(8) 7_655
I6 I6 2.8331(15) 2
